data_2220837
loop_
_publ_author_name
'Chen, Chen'
'Cheng, Yu'
'Liu, Pan'
'Zhou, Hong'
'Pan, Zhi-Quan'

_publ_section_title
;[\m-10,22-Dichloro-3,6-bis(2-furylmethyl)-3,6,14,18-tetraazatricyclo[18.3.1.1^8,12^]pentacosa-1(23),8,10,12(25),13,18,20(24),21-octaene-24,25-diolato-\k^8^<i>N</i>^3^,<i>N</i>^6^,<i>O</i>^24^,<i>O</i>^25^:<i>N</i>^14^,<i>N</i>^18^,<i>O</i>^24^:<i>O</i>^25^]bis[chloridocopper(II)]
 acetonitrile solvate
;
_journal_coeditor_code HY2178
_journal_issue 2
_journal_name_full 'Acta Crystallographica Section E'
_journal_page_first m162
_journal_paper_doi 10.1107/S1600536809000166
_journal_volume 65
_journal_year 2009
_chemical_formula_iupac '[Cu2 (C31 H30 Cl2 N4 O4) Cl2], C2 H3 N'
_chemical_formula_moiety 'C31 H30 Cl4 Cu2 N4 O4, C2 H3 N'
_chemical_formula_sum 'C33 H33 Cl4 Cu2 N5 O4'
_chemical_formula_weight 832.52
_chemical_name_systematic
;
[\m-10,22-Dichloro-3,6-bis(2-furylmethyl)-3,6,14,18-
tetraazatricyclo[18.3.1.1^8,12^]pentacosa-1(23),8,10,12(25),13,18,20(24),21-
octaene-24,25-diolato-
\k^8^N^3^,N^6^,O^24^,O^25^:N^14^,N^18^,O^24^:O^25^]bis[chloridocopper(II)]
acetonitrile solvate
;
_space_group_IT_number 2
_symmetry_cell_setting triclinic
_symmetry_space_group_name_Hall '-P 1'
_symmetry_space_group_name_H-M 'P -1'
_atom_sites_solution_hydrogens geom
_atom_sites_solution_primary direct
_atom_sites_solution_secondary difmap
_audit_creation_method SHELXL-97
_cell_angle_alpha 112.039(3)
_cell_angle_beta 100.290(4)
_cell_angle_gamma 98.259(3)
_cell_formula_units_Z 2
_cell_length_a 10.4439(19)
_cell_length_b 13.083(4)
_cell_length_c 14.319(3)
_cell_measurement_reflns_used 2324
_cell_measurement_temperature 291(2)
_cell_measurement_theta_max 25.25
_cell_measurement_theta_min 2.24
_cell_volume 1736.1(7)
_computing_cell_refinement 'SAINT (Bruker, 2007)'
_computing_data_collection 'SMART (Bruker, 2007)'
_computing_data_reduction 'SAINT (Bruker, 2007)'
_computing_molecular_graphics 'SHELXTL (Sheldrick, 2008)'
_computing_publication_material 'SHELXTL (Sheldrick, 2008)'
_computing_structure_refinement 'SHELXTL (Sheldrick, 2008)'
_computing_structure_solution 'SHELXTL (Sheldrick, 2008)'
_diffrn_ambient_temperature 291(2)
_diffrn_measured_fraction_theta_full 0.977
_diffrn_measured_fraction_theta_max 0.977
_diffrn_measurement_device_type 'Bruker APEX CCD'
_diffrn_measurement_method '\f and \w'
_diffrn_radiation_monochromator graphite
_diffrn_radiation_source 'sealed tube'
_diffrn_radiation_type MoK\a
_diffrn_radiation_wavelength 0.71073
_diffrn_reflns_av_R_equivalents 0.0359
_diffrn_reflns_av_sigmaI/netI 0.0763
_diffrn_reflns_limit_h_max 12
_diffrn_reflns_limit_h_min -12
_diffrn_reflns_limit_k_max 16
_diffrn_reflns_limit_k_min -13
_diffrn_reflns_limit_l_max 15
_diffrn_reflns_limit_l_min -17
_diffrn_reflns_number 9923
_diffrn_reflns_theta_full 26.00
_diffrn_reflns_theta_max 26.00
_diffrn_reflns_theta_min 2.04
_exptl_absorpt_coefficient_mu 1.578
_exptl_absorpt_correction_T_max 0.69
_exptl_absorpt_correction_T_min 0.63
_exptl_absorpt_correction_type multi-scan
_exptl_absorpt_process_details '(SADABS; Bruker, 2001)'
_exptl_crystal_colour blue
_exptl_crystal_density_diffrn 1.593
_exptl_crystal_density_method 'not measured'
_exptl_crystal_description block
_exptl_crystal_F_000 848
_exptl_crystal_size_max 0.30
_exptl_crystal_size_mid 0.26
_exptl_crystal_size_min 0.24
_refine_diff_density_max 0.514
_refine_diff_density_min -0.453
_refine_ls_extinction_method none
_refine_ls_goodness_of_fit_ref 1.009
_refine_ls_hydrogen_treatment constr
_refine_ls_matrix_type full
_refine_ls_number_parameters 434
_refine_ls_number_reflns 6662
_refine_ls_number_restraints 0
_refine_ls_restrained_S_all 1.009
_refine_ls_R_factor_all 0.0773
_refine_ls_R_factor_gt 0.0544
_refine_ls_shift/su_max 0.000
_refine_ls_shift/su_mean 0.000
_refine_ls_structure_factor_coef Fsqd
_refine_ls_weighting_details 'calc w=1/[\s^2^(Fo^2^)+(0.05P)^2^+0.55P] where P=(Fo^2^+2Fc^2^)/3'
_refine_ls_weighting_scheme calc
_refine_ls_wR_factor_gt 0.1075
_refine_ls_wR_factor_ref 0.1113
_reflns_number_gt 4514
_reflns_number_total 6662
_reflns_threshold_expression I>2\s(I)
_cod_data_source_file hy2178.cif
_cod_data_source_block I
_cod_depositor_comments
;
The following automatic conversions were performed:
'_symmetry_cell_setting' value 'Triclinic' changed to 'triclinic'
according to '/home/saulius/struct/CIF-dictionaries/cif_core.dic'
dictionary named 'cif_core.dic' version 2.4.1 from 2010-06-29.

Automatic conversion script
Id: cif_fix_enum 1527 2010-12-29 10:47:43Z saulius 

The following automatic conversions were performed:

'_symmetry_cell_setting' value 'Triclinic' changed to 'triclinic'
according to /home/saulius/struct/CIF-dictionaries/cif_core.dic
dictionary named 'cif_core.dic' version 2.4.1 from 2010-06-29.

Automatic conversion script
Id: cif_fix_values 1715 2011-07-08 13:25:40Z adriana 
;
_cod_original_cell_volume 1736.2(7)
_cod_database_code 2220837
_cod_database_fobs_code 2220837

loop_
_symmetry_equiv_pos_as_xyz
'x, y, z'
'-x, -y, -z'

loop_
_atom_site_type_symbol
_atom_site_label
_atom_site_fract_x
_atom_site_fract_y
_atom_site_fract_z
_atom_site_U_iso_or_equiv
_atom_site_adp_type
_atom_site_calc_flag
_atom_site_refinement_flags
_atom_site_occupancy
_atom_site_disorder_assembly
_atom_site_disorder_group
C C1 -0.0844(4) 0.8642(3) 0.2679(3) 0.0342(9) Uani d . 1 . .
C C2 -0.1625(5) 0.9063(3) 0.3379(3) 0.0383(9) Uani d . 1 . .
C C3 -0.2650(5) 0.8331(4) 0.3466(4) 0.0542(12) Uani d . 1 . .
H H3 -0.3152 0.8609 0.3940 0.065 Uiso calc R 1 . .
C C4 -0.2920(5) 0.7183(4) 0.2841(4) 0.0524(12) Uani d . 1 . .
C C5 -0.2168(5) 0.6747(4) 0.2146(4) 0.0495(11) Uani d . 1 . .
H H5 -0.2359 0.5972 0.1737 0.059 Uiso calc R 1 . .
C C6 -0.1104(5) 0.7485(4) 0.2057(3) 0.0398(10) Uani d . 1 . .
C C7 -0.0367(4) 0.6997(3) 0.1234(3) 0.0357(9) Uani d . 1 . .
H H7A -0.0698 0.6181 0.0896 0.043 Uiso calc R 1 . .
H H7B -0.0558 0.7293 0.0709 0.043 Uiso calc R 1 . .
C C8 0.1739(5) 0.6779(3) 0.0826(3) 0.0379(9) Uani d . 1 . .
H H8A 0.1092 0.6142 0.0261 0.045 Uiso calc R 1 . .
H H8B 0.2481 0.6497 0.1069 0.045 Uiso calc R 1 . .
C C9 0.2251(4) 0.7658(3) 0.0416(3) 0.0335(9) Uani d . 1 . .
H H9A 0.2765 0.7339 -0.0078 0.040 Uiso calc R 1 . .
H H9B 0.1495 0.7838 0.0057 0.040 Uiso calc R 1 . .
C C10 0.3374(4) 0.9594(3) 0.0903(3) 0.0325(9) Uani d . 1 . .
H H10A 0.2566 0.9561 0.0427 0.039 Uiso calc R 1 . .
H H10B 0.4039 0.9427 0.0508 0.039 Uiso calc R 1 . .
C C11 0.3021(4) 1.1280(3) 0.2317(3) 0.0338(8) Uani d . 1 . .
C C12 0.3870(4) 1.0792(3) 0.1723(3) 0.0362(9) Uani d . 1 . .
C C13 0.5049(5) 1.1461(4) 0.1761(4) 0.0490(12) Uani d . 1 . .
H H13 0.5616 1.1132 0.1366 0.059 Uiso calc R 1 . .
C C14 0.5390(5) 1.2602(4) 0.2373(4) 0.0504(11) Uani d . 1 . .
C C15 0.4540(5) 1.3103(3) 0.2983(3) 0.0414(10) Uani d . 1 . .
H H15 0.4763 1.3876 0.3404 0.050 Uiso calc R 1 . .
C C16 0.3379(5) 1.2431(3) 0.2945(3) 0.0404(10) Uani d . 1 . .
C C17 0.2583(5) 1.3048(3) 0.3594(3) 0.0432(11) Uani d . 1 . .
H H17 0.2912 1.3828 0.3947 0.052 Uiso calc R 1 . .
C C18 0.0773(6) 1.3532(4) 0.4257(5) 0.0617(14) Uani d . 1 . .
H H18A 0.0496 1.3860 0.3771 0.074 Uiso calc R 1 . .
H H18B 0.1442 1.4123 0.4846 0.074 Uiso calc R 1 . .
C C19 -0.0426(6) 1.3263(4) 0.4654(5) 0.0640(14) Uani d . 1 . .
H H19A -0.0424 1.3921 0.5265 0.077 Uiso calc R 1 . .
H H19B -0.1235 1.3116 0.4124 0.077 Uiso calc R 1 . .
C C20 -0.0452(6) 1.2255(4) 0.4931(4) 0.0636(14) Uani d . 1 . .
H H20A -0.1168 1.2212 0.5273 0.076 Uiso calc R 1 . .
H H20B 0.0381 1.2398 0.5435 0.076 Uiso calc R 1 . .
C C21 -0.1399(5) 1.0223(3) 0.4035(3) 0.0440(11) Uani d . 1 . .
H H21 -0.1872 1.0383 0.4544 0.053 Uiso calc R 1 . .
C C22 0.1495(4) 0.6856(3) 0.2501(3) 0.0371(9) Uani d . 1 . .
H H22A 0.2457 0.7103 0.2782 0.044 Uiso calc R 1 . .
H H22B 0.1092 0.7226 0.3061 0.044 Uiso calc R 1 . .
C C23 0.1124(4) 0.5656(3) 0.2207(3) 0.0390(9) Uani d . 1 . .
C C24 -0.0014(5) 0.5072(4) 0.2283(4) 0.0487(11) Uani d . 1 . .
H H24 -0.0718 0.5371 0.2501 0.058 Uiso calc R 1 . .
C C25 0.0068(5) 0.3975(4) 0.1981(4) 0.0561(12) Uani d . 1 . .
H H25 -0.0560 0.3401 0.1992 0.067 Uiso calc R 1 . .
C C26 0.1152(6) 0.3844(4) 0.1672(4) 0.0525(12) Uani d . 1 . .
H H26 0.1430 0.3171 0.1413 0.063 Uiso calc R 1 . .
C C27 0.4391(4) 0.8521(4) 0.1754(3) 0.0388(9) Uani d . 1 . .
H H27A 0.4943 0.9261 0.2236 0.047 Uiso calc R 1 . .
H H27B 0.4217 0.8090 0.2159 0.047 Uiso calc R 1 . .
C C28 0.5147(4) 0.7964(4) 0.1059(3) 0.0398(9) Uani d . 1 . .
C C29 0.6172(5) 0.8350(5) 0.0721(4) 0.0562(12) Uani d . 1 . .
H H29 0.6626 0.9103 0.0965 0.067 Uiso calc R 1 . .
C C30 0.6425(5) 0.7448(5) -0.0037(4) 0.0631(15) Uani d . 1 . .
H H30 0.7032 0.7477 -0.0434 0.076 Uiso calc R 1 . .
C C31 0.5636(6) 0.6517(4) -0.0096(4) 0.0615(14) Uani d . 1 . .
H H31 0.5643 0.5773 -0.0503 0.074 Uiso calc R 1 . .
C C32 0.5514(6) 0.1983(4) 0.4781(4) 0.0675(16) Uani d . 1 . .
H H32A 0.5889 0.1653 0.5229 0.101 Uiso calc R 1 . .
H H32B 0.5626 0.1591 0.4095 0.101 Uiso calc R 1 . .
H H32C 0.4578 0.1922 0.4748 0.101 Uiso calc R 1 . .
C C33 0.6194(6) 0.3177(5) 0.5190(5) 0.0705(16) Uani d . 1 . .
Cl Cl1 -0.11526(12) 1.10354(8) 0.15969(8) 0.0413(2) Uani d . 1 . .
Cl Cl2 0.30948(13) 0.95565(9) 0.38563(8) 0.0497(3) Uani d . 1 . .
Cl Cl3 -0.42396(18) 0.62659(12) 0.29107(15) 0.0837(5) Uani d . 1 . .
Cl Cl4 0.68796(15) 1.34258(11) 0.24439(13) 0.0706(4) Uani d . 1 . .
Cu Cu1 0.05232(6) 1.10190(4) 0.30743(4) 0.03763(14) Uani d . 1 . .
Cu Cu2 0.17812(5) 0.90346(4) 0.21979(4) 0.03578(14) Uani d . 1 . .
N N1 0.1122(4) 0.7269(3) 0.1669(2) 0.0364(8) Uani d . 1 . .
N N2 0.3080(3) 0.8683(3) 0.1268(2) 0.0345(7) Uani d . 1 . .
N N3 0.1460(4) 1.2632(3) 0.3737(3) 0.0502(10) Uani d . 1 . .
N N4 -0.0640(5) 1.1100(3) 0.4042(3) 0.0547(11) Uani d . 1 . .
N N5 0.6739(6) 0.4137(4) 0.5554(4) 0.0875(17) Uani d . 1 . .
O O1 0.0144(3) 0.9354(2) 0.2580(2) 0.0398(7) Uani d . 1 . .
O O2 0.1891(3) 1.06154(19) 0.22835(19) 0.0350(6) Uani d . 1 . .
O O3 0.1847(3) 0.4960(3) 0.1811(2) 0.0505(8) Uani d . 1 . .
O O4 0.4820(3) 0.6849(3) 0.0544(3) 0.0586(9) Uani d . 1 . .

loop_
_atom_site_aniso_label
_atom_site_aniso_U_11
_atom_site_aniso_U_22
_atom_site_aniso_U_33
_atom_site_aniso_U_12
_atom_site_aniso_U_13
_atom_site_aniso_U_23
C1 0.051(2) 0.040(2) 0.0213(18) 0.0135(18) 0.0152(17) 0.0188(16)
C2 0.062(3) 0.036(2) 0.033(2) 0.022(2) 0.029(2) 0.0204(17)
C3 0.063(3) 0.054(3) 0.061(3) 0.012(2) 0.034(3) 0.032(2)
C4 0.058(3) 0.049(3) 0.068(3) 0.015(2) 0.031(3) 0.036(2)
C5 0.072(3) 0.028(2) 0.050(3) 0.010(2) 0.023(2) 0.0145(19)
C6 0.058(3) 0.043(2) 0.026(2) 0.015(2) 0.0180(19) 0.0175(17)
C7 0.057(3) 0.035(2) 0.0240(19) 0.0244(19) 0.0156(18) 0.0140(15)
C8 0.066(3) 0.0089(15) 0.037(2) 0.0089(16) 0.021(2) 0.0045(14)
C9 0.060(3) 0.0257(18) 0.0210(17) 0.0159(17) 0.0191(17) 0.0096(14)
C10 0.052(2) 0.041(2) 0.0163(16) 0.0254(19) 0.0118(16) 0.0168(15)
C11 0.048(2) 0.0252(18) 0.035(2) 0.0149(17) 0.0100(18) 0.0170(16)
C12 0.056(3) 0.0266(18) 0.030(2) 0.0124(18) 0.0135(18) 0.0139(16)
C13 0.074(3) 0.041(2) 0.052(3) 0.014(2) 0.036(2) 0.031(2)
C14 0.062(3) 0.043(2) 0.059(3) 0.018(2) 0.022(2) 0.030(2)
C15 0.060(3) 0.0237(19) 0.047(2) 0.0096(19) 0.020(2) 0.0182(17)
C16 0.057(3) 0.029(2) 0.044(2) 0.0118(19) 0.013(2) 0.0239(18)
C17 0.080(3) 0.0129(16) 0.037(2) 0.0040(19) 0.021(2) 0.0097(15)
C18 0.086(4) 0.026(2) 0.076(4) 0.017(2) 0.035(3) 0.018(2)
C19 0.076(4) 0.054(3) 0.073(4) 0.030(3) 0.030(3) 0.026(3)
C20 0.077(4) 0.043(3) 0.074(4) 0.022(3) 0.039(3) 0.017(3)
C21 0.082(3) 0.032(2) 0.035(2) 0.025(2) 0.040(2) 0.0166(17)
C22 0.055(3) 0.0221(17) 0.030(2) -0.0007(17) 0.0118(18) 0.0093(15)
C23 0.055(3) 0.031(2) 0.039(2) 0.0122(19) 0.013(2) 0.0219(17)
C24 0.061(3) 0.039(2) 0.056(3) 0.015(2) 0.027(2) 0.023(2)
C25 0.069(3) 0.033(2) 0.065(3) 0.003(2) 0.022(3) 0.019(2)
C26 0.080(4) 0.042(2) 0.045(3) 0.025(2) 0.023(2) 0.020(2)
C27 0.064(3) 0.042(2) 0.0280(19) 0.023(2) 0.0159(19) 0.0272(17)
C28 0.049(3) 0.048(2) 0.035(2) 0.021(2) 0.0125(19) 0.0257(19)
C29 0.047(3) 0.074(3) 0.057(3) 0.018(3) 0.015(2) 0.035(3)
C30 0.045(3) 0.086(4) 0.049(3) 0.006(3) 0.018(2) 0.017(3)
C31 0.069(3) 0.051(3) 0.072(4) 0.030(3) 0.035(3) 0.021(3)
C32 0.081(4) 0.039(3) 0.060(3) -0.014(2) -0.022(3) 0.024(2)
C33 0.078(4) 0.067(4) 0.067(4) 0.024(3) 0.002(3) 0.033(3)
Cl1 0.0676(7) 0.0326(5) 0.0326(5) 0.0175(5) 0.0229(5) 0.0163(4)
Cl2 0.0790(8) 0.0370(5) 0.0312(5) 0.0088(5) 0.0142(5) 0.0134(4)
Cl3 0.0998(12) 0.0533(8) 0.1164(13) 0.0147(8) 0.0643(11) 0.0393(8)
Cl4 0.0689(8) 0.0489(7) 0.1056(12) 0.0101(6) 0.0410(8) 0.0372(8)
Cu1 0.0614(3) 0.0294(2) 0.0267(3) 0.0145(2) 0.0220(2) 0.01025(19)
Cu2 0.0611(3) 0.0225(2) 0.0300(3) 0.0136(2) 0.0219(2) 0.01146(18)
N1 0.058(2) 0.0252(16) 0.0264(16) 0.0156(15) 0.0164(15) 0.0060(13)
N2 0.0452(19) 0.0303(17) 0.0317(17) 0.0143(15) 0.0119(15) 0.0137(14)
N3 0.085(3) 0.0265(17) 0.045(2) 0.0112(18) 0.033(2) 0.0137(15)
N4 0.084(3) 0.038(2) 0.052(2) 0.019(2) 0.039(2) 0.0176(18)
N5 0.109(4) 0.050(3) 0.069(3) -0.013(3) 0.000(3) 0.009(2)
O1 0.0621(19) 0.0240(13) 0.0334(15) 0.0056(13) 0.0229(14) 0.0085(11)
O2 0.0628(18) 0.0175(12) 0.0296(14) 0.0101(12) 0.0228(13) 0.0096(10)
O3 0.066(2) 0.0504(18) 0.0445(17) 0.0207(16) 0.0284(16) 0.0206(14)
O4 0.062(2) 0.0493(19) 0.059(2) 0.0233(16) 0.0244(17) 0.0084(16)

loop_
_atom_type_symbol
_atom_type_description
_atom_type_scat_dispersion_real
_atom_type_scat_dispersion_imag
_atom_type_scat_source
C C 0.0033 0.0016 'International Tables Vol C Tables 4.2.6.8 and 6.1.1.4'
H H 0.0000 0.0000 'International Tables Vol C Tables 4.2.6.8 and 6.1.1.4'
N N 0.0061 0.0033 'International Tables Vol C Tables 4.2.6.8 and 6.1.1.4'
O O 0.0106 0.0060 'International Tables Vol C Tables 4.2.6.8 and 6.1.1.4'
Cu Cu 0.3201 1.2651 'International Tables Vol C Tables 4.2.6.8 and 6.1.1.4'
Cl Cl 0.1484 0.1585 'International Tables Vol C Tables 4.2.6.8 and 6.1.1.4'

loop_
_geom_angle_atom_site_label_1
_geom_angle_atom_site_label_2
_geom_angle_atom_site_label_3
_geom_angle_site_symmetry_1
_geom_angle_site_symmetry_3
_geom_angle
_geom_angle_publ_flag
O1 C1 C6 . . 119.1(3) ?
O1 C1 C2 . . 120.7(4) ?
C6 C1 C2 . . 120.2(4) ?
C3 C2 C1 . . 120.4(4) ?
C3 C2 C21 . . 116.9(4) ?
C1 C2 C21 . . 122.7(4) ?
C4 C3 C2 . . 119.5(4) ?
C4 C3 H3 . . 120.3 ?
C2 C3 H3 . . 120.3 ?
C5 C4 C3 . . 121.3(4) ?
C5 C4 Cl3 . . 118.9(4) ?
C3 C4 Cl3 . . 119.8(4) ?
C4 C5 C6 . . 119.9(4) ?
C4 C5 H5 . . 120.1 ?
C6 C5 H5 . . 120.1 ?
C1 C6 C5 . . 118.7(4) ?
C1 C6 C7 . . 122.4(4) ?
C5 C6 C7 . . 118.7(4) ?
N1 C7 C6 . . 113.0(3) ?
N1 C7 H7A . . 109.0 ?
C6 C7 H7A . . 109.0 ?
N1 C7 H7B . . 109.0 ?
C6 C7 H7B . . 109.0 ?
H7A C7 H7B . . 107.8 ?
N1 C8 C9 . . 111.5(3) ?
N1 C8 H8A . . 109.3 ?
C9 C8 H8A . . 109.3 ?
N1 C8 H8B . . 109.3 ?
C9 C8 H8B . . 109.3 ?
H8A C8 H8B . . 108.0 ?
N2 C9 C8 . . 110.5(3) ?
N2 C9 H9A . . 109.5 ?
C8 C9 H9A . . 109.5 ?
N2 C9 H9B . . 109.5 ?
C8 C9 H9B . . 109.5 ?
H9A C9 H9B . . 108.1 ?
N2 C10 C12 . . 117.2(3) ?
N2 C10 H10A . . 108.0 ?
C12 C10 H10A . . 108.0 ?
N2 C10 H10B . . 108.0 ?
C12 C10 H10B . . 108.0 ?
H10A C10 H10B . . 107.2 ?
O2 C11 C16 . . 121.8(4) ?
O2 C11 C12 . . 119.0(3) ?
C16 C11 C12 . . 119.2(4) ?
C13 C12 C11 . . 119.9(4) ?
C13 C12 C10 . . 120.2(4) ?
C11 C12 C10 . . 119.0(4) ?
C14 C13 C12 . . 120.7(4) ?
C14 C13 H13 . . 119.6 ?
C12 C13 H13 . . 119.6 ?
C13 C14 C15 . . 119.9(4) ?
C13 C14 Cl4 . . 120.6(4) ?
C15 C14 Cl4 . . 119.5(4) ?
C16 C15 C14 . . 118.9(4) ?
C16 C15 H15 . . 120.6 ?
C14 C15 H15 . . 120.6 ?
C15 C16 C11 . . 121.5(4) ?
C15 C16 C17 . . 113.6(4) ?
C11 C16 C17 . . 124.9(4) ?
N3 C17 C16 . . 127.4(3) ?
N3 C17 H17 . . 116.3 ?
C16 C17 H17 . . 116.3 ?
N3 C18 C19 . . 121.2(4) ?
N3 C18 H18A . . 107.0 ?
C19 C18 H18A . . 107.0 ?
N3 C18 H18B . . 107.0 ?
C19 C18 H18B . . 107.0 ?
H18A C18 H18B . . 106.8 ?
C20 C19 C18 . . 113.4(4) ?
C20 C19 H19A . . 108.9 ?
C18 C19 H19A . . 108.9 ?
C20 C19 H19B . . 108.9 ?
C18 C19 H19B . . 108.9 ?
H19A C19 H19B . . 107.7 ?
C19 C20 N4 . . 117.2(4) ?
C19 C20 H20A . . 108.0 ?
N4 C20 H20A . . 108.0 ?
C19 C20 H20B . . 108.0 ?
N4 C20 H20B . . 108.0 ?
H20A C20 H20B . . 107.2 ?
N4 C21 C2 . . 130.5(4) ?
N4 C21 H21 . . 114.7 ?
C2 C21 H21 . . 114.7 ?
C23 C22 N1 . . 117.1(3) ?
C23 C22 H22A . . 108.0 ?
N1 C22 H22A . . 108.0 ?
C23 C22 H22B . . 108.0 ?
N1 C22 H22B . . 108.0 ?
H22A C22 H22B . . 107.3 ?
O3 C23 C24 . . 109.7(4) ?
O3 C23 C22 . . 123.8(4) ?
C24 C23 C22 . . 126.5(4) ?
C25 C24 C23 . . 107.5(4) ?
C25 C24 H24 . . 126.3 ?
C23 C24 H24 . . 126.3 ?
C26 C25 C24 . . 109.8(5) ?
C26 C25 H25 . . 125.1 ?
C24 C25 H25 . . 125.1 ?
C25 C26 O3 . . 106.5(4) ?
C25 C26 H26 . . 126.8 ?
O3 C26 H26 . . 126.8 ?
C28 C27 N2 . . 116.7(3) ?
C28 C27 H27A . . 108.1 ?
N2 C27 H27A . . 108.1 ?
C28 C27 H27B . . 108.1 ?
N2 C27 H27B . . 108.1 ?
H27A C27 H27B . . 107.3 ?
O4 C28 C29 . . 106.5(4) ?
O4 C28 C27 . . 120.3(4) ?
C29 C28 C27 . . 133.1(4) ?
C28 C29 C30 . . 108.7(5) ?
C28 C29 H29 . . 125.7 ?
C30 C29 H29 . . 125.7 ?
C31 C30 C29 . . 106.9(5) ?
C31 C30 H30 . . 126.6 ?
C29 C30 H30 . . 126.6 ?
C30 C31 O4 . . 107.8(4) ?
C30 C31 H31 . . 126.1 ?
O4 C31 H31 . . 126.1 ?
C33 C32 H32A . . 109.5 ?
C33 C32 H32B . . 109.5 ?
H32A C32 H32B . . 109.5 ?
C33 C32 H32C . . 109.5 ?
H32A C32 H32C . . 109.5 ?
H32B C32 H32C . . 109.5 ?
N5 C33 C32 . . 177.6(7) ?
N3 Cu1 O1 . . 162.13(16) ?
N3 Cu1 N4 . . 96.87(15) ?
O1 Cu1 N4 . . 90.00(13) ?
N3 Cu1 O2 . . 91.60(13) ?
O1 Cu1 O2 . . 77.66(10) ?
N4 Cu1 O2 . . 162.26(14) ?
N3 Cu1 Cl1 . . 99.50(12) ?
O1 Cu1 Cl1 . . 95.76(9) ?
N4 Cu1 Cl1 . . 98.40(14) ?
O2 Cu1 Cl1 . . 95.51(9) ?
N3 Cu1 Cu2 . . 125.95(12) ?
O1 Cu1 Cu2 . . 38.94(8) ?
N4 Cu1 Cu2 . . 123.12(11) ?
O2 Cu1 Cu2 . . 41.06(7) ?
Cl1 Cu1 Cu2 . . 107.70(3) ?
O1 Cu2 O2 . . 77.90(11) ?
O1 Cu2 N2 . . 157.52(13) ?
O2 Cu2 N2 . . 94.21(11) ?
O1 Cu2 N1 . . 94.20(12) ?
O2 Cu2 N1 . . 160.26(13) ?
N2 Cu2 N1 . . 86.31(13) ?
O1 Cu2 Cl2 . . 97.67(9) ?
O2 Cu2 Cl2 . . 96.32(8) ?
N2 Cu2 Cl2 . . 104.15(10) ?
N1 Cu2 Cl2 . . 102.70(10) ?
O1 Cu2 Cu1 . . 39.76(8) ?
O2 Cu2 Cu1 . . 40.49(7) ?
N2 Cu2 Cu1 . . 134.50(9) ?
N1 Cu2 Cu1 . . 133.94(10) ?
Cl2 Cu2 Cu1 . . 88.50(3) ?
C8 N1 C22 . . 110.7(3) ?
C8 N1 C7 . . 109.0(3) ?
C22 N1 C7 . . 112.1(3) ?
C8 N1 Cu2 . . 105.5(2) ?
C22 N1 Cu2 . . 113.0(2) ?
C7 N1 Cu2 . . 106.2(2) ?
C9 N2 C10 . . 110.4(3) ?
C9 N2 C27 . . 113.1(3) ?
C10 N2 C27 . . 107.8(3) ?
C9 N2 Cu2 . . 99.3(2) ?
C10 N2 Cu2 . . 110.3(2) ?
C27 N2 Cu2 . . 115.6(2) ?
C17 N3 C18 . . 112.3(4) ?
C17 N3 Cu1 . . 125.0(3) ?
C18 N3 Cu1 . . 121.2(3) ?
C21 N4 C20 . . 119.3(4) ?
C21 N4 Cu1 . . 123.8(3) ?
C20 N4 Cu1 . . 116.2(3) ?
C1 O1 Cu2 . . 127.6(2) ?
C1 O1 Cu1 . . 129.8(2) ?
Cu2 O1 Cu1 . . 101.30(12) ?
C11 O2 Cu1 . . 129.2(2) ?
C11 O2 Cu2 . . 123.0(2) ?
Cu1 O2 Cu2 . . 98.45(11) ?
C23 O3 C26 . . 106.4(3) ?
C28 O4 C31 . . 109.9(4) ?

loop_
_geom_bond_atom_site_label_1
_geom_bond_atom_site_label_2
_geom_bond_site_symmetry_2
_geom_bond_distance
_geom_bond_publ_flag
C1 O1 . 1.352(5) ?
C1 C6 . 1.394(6) ?
C1 C2 . 1.408(5) ?
C2 C3 . 1.385(6) ?
C2 C21 . 1.410(5) ?
C3 C4 . 1.384(7) ?
C3 H3 . 0.9300 ?
C4 C5 . 1.384(6) ?
C4 Cl3 . 1.736(5) ?
C5 C6 . 1.419(6) ?
C5 H5 . 0.9300 ?
C6 C7 . 1.514(5) ?
C7 N1 . 1.504(5) ?
C7 H7A . 0.9700 ?
C7 H7B . 0.9700 ?
C8 N1 . 1.449(5) ?
C8 C9 . 1.548(5) ?
C8 H8A . 0.9700 ?
C8 H8B . 0.9700 ?
C9 N2 . 1.448(5) ?
C9 H9A . 0.9700 ?
C9 H9B . 0.9700 ?
C10 N2 . 1.486(5) ?
C10 C12 . 1.507(5) ?
C10 H10A . 0.9700 ?
C10 H10B . 0.9700 ?
C11 O2 . 1.343(5) ?
C11 C16 . 1.385(5) ?
C11 C12 . 1.394(5) ?
C12 C13 . 1.384(6) ?
C13 C14 . 1.370(6) ?
C13 H13 . 0.9300 ?
C14 C15 . 1.414(6) ?
C14 Cl4 . 1.724(5) ?
C15 C16 . 1.371(6) ?
C15 H15 . 0.9300 ?
C16 C17 . 1.453(6) ?
C17 N3 . 1.304(6) ?
C17 H17 . 0.9300 ?
C18 N3 . 1.494(6) ?
C18 C19 . 1.513(7) ?
C18 H18A . 0.9700 ?
C18 H18B . 0.9700 ?
C19 C20 . 1.511(7) ?
C19 H19A . 0.9700 ?
C19 H19B . 0.9700 ?
C20 N4 . 1.524(6) ?
C20 H20A . 0.9700 ?
C20 H20B . 0.9700 ?
C21 N4 . 1.293(6) ?
C21 H21 . 0.9300 ?
C22 C23 . 1.436(5) ?
C22 N1 . 1.498(5) ?
C22 H22A . 0.9700 ?
C22 H22B . 0.9700 ?
C23 O3 . 1.298(5) ?
C23 C24 . 1.362(6) ?
C24 C25 . 1.355(6) ?
C24 H24 . 0.9300 ?
C25 C26 . 1.298(7) ?
C25 H25 . 0.9300 ?
C26 O3 . 1.457(6) ?
C26 H26 . 0.9300 ?
C27 C28 . 1.431(6) ?
C27 N2 . 1.503(5) ?
C27 H27A . 0.9700 ?
C27 H27B . 0.9700 ?
C28 O4 . 1.322(5) ?
C28 C29 . 1.359(6) ?
C29 C30 . 1.369(7) ?
C29 H29 . 0.9300 ?
C30 C31 . 1.334(7) ?
C30 H30 . 0.9300 ?
C31 O4 . 1.357(6) ?
C31 H31 . 0.9300 ?
C32 C33 . 1.460(8) ?
C32 H32A . 0.9600 ?
C32 H32B . 0.9600 ?
C32 H32C . 0.9600 ?
C33 N5 . 1.171(7) ?
Cu1 Cl1 . 2.5022(13) y
Cu1 O1 . 1.974(3) y
Cu1 O2 . 1.987(3) y
Cu1 N3 . 1.971(4) y
Cu1 N4 . 1.984(4) y
Cu2 Cl2 . 2.3104(13) y
Cu2 O1 . 1.940(3) y
Cu2 O2 . 2.010(2) y
Cu2 N1 . 2.104(3) y
Cu2 N2 . 2.047(3) y
Cu1 Cu2 . 3.0274(9) ?

loop_
_geom_torsion_atom_site_label_1
_geom_torsion_atom_site_label_2
_geom_torsion_atom_site_label_3
_geom_torsion_atom_site_label_4
_geom_torsion_site_symmetry_1
_geom_torsion_site_symmetry_2
_geom_torsion_site_symmetry_3
_geom_torsion_site_symmetry_4
_geom_torsion
_geom_torsion_publ_flag
O1 C1 C2 C3 . . . . 179.0(4) ?
C6 C1 C2 C3 . . . . 0.7(6) ?
O1 C1 C2 C21 . . . . -2.5(6) ?
C6 C1 C2 C21 . . . . 179.3(4) ?
C1 C2 C3 C4 . . . . -1.5(7) ?
C21 C2 C3 C4 . . . . 179.9(5) ?
C2 C3 C4 C5 . . . . 1.4(8) ?
C2 C3 C4 Cl3 . . . . -177.7(4) ?
C3 C4 C5 C6 . . . . -0.6(8) ?
Cl3 C4 C5 C6 . . . . 178.5(4) ?
O1 C1 C6 C5 . . . . -178.2(4) ?
C2 C1 C6 C5 . . . . 0.0(6) ?
O1 C1 C6 C7 . . . . -3.1(6) ?
C2 C1 C6 C7 . . . . 175.2(4) ?
C4 C5 C6 C1 . . . . -0.1(7) ?
C4 C5 C6 C7 . . . . -175.4(4) ?
C1 C6 C7 N1 . . . . 58.5(5) ?
C5 C6 C7 N1 . . . . -126.4(4) ?
N1 C8 C9 N2 . . . . 51.4(5) ?
O2 C11 C12 C13 . . . . -179.0(4) ?
C16 C11 C12 C13 . . . . -0.5(6) ?
O2 C11 C12 C10 . . . . 12.2(5) ?
C16 C11 C12 C10 . . . . -169.3(3) ?
N2 C10 C12 C13 . . . . 126.0(4) ?
N2 C10 C12 C11 . . . . -65.1(5) ?
C11 C12 C13 C14 . . . . -0.3(7) ?
C10 C12 C13 C14 . . . . 168.4(4) ?
C12 C13 C14 C15 . . . . 0.7(7) ?
C12 C13 C14 Cl4 . . . . 178.4(4) ?
C13 C14 C15 C16 . . . . -0.2(7) ?
Cl4 C14 C15 C16 . . . . -177.9(3) ?
C14 C15 C16 C11 . . . . -0.6(6) ?
C14 C15 C16 C17 . . . . -179.1(4) ?
O2 C11 C16 C15 . . . . 179.4(4) ?
C12 C11 C16 C15 . . . . 0.9(6) ?
O2 C11 C16 C17 . . . . -2.2(6) ?
C12 C11 C16 C17 . . . . 179.3(4) ?
C15 C16 C17 N3 . . . . -177.8(4) ?
C11 C16 C17 N3 . . . . 3.7(7) ?
N3 C18 C19 C20 . . . . 26.6(8) ?
C18 C19 C20 N4 . . . . -66.3(7) ?
C3 C2 C21 N4 . . . . -170.7(5) ?
C1 C2 C21 N4 . . . . 10.6(8) ?
N1 C22 C23 O3 . . . . 86.0(5) ?
N1 C22 C23 C24 . . . . -93.4(5) ?
O3 C23 C24 C25 . . . . 4.2(6) ?
C22 C23 C24 C25 . . . . -176.4(4) ?
C23 C24 C25 C26 . . . . -3.4(6) ?
C24 C25 C26 O3 . . . . 1.5(6) ?
N2 C27 C28 O4 . . . . -78.7(5) ?
N2 C27 C28 C29 . . . . 96.3(6) ?
O4 C28 C29 C30 . . . . 2.2(5) ?
C27 C28 C29 C30 . . . . -173.3(5) ?
C28 C29 C30 C31 . . . . -4.9(6) ?
C29 C30 C31 O4 . . . . 5.7(6) ?
N3 Cu1 Cu2 O1 . . . . 166.69(19) ?
N4 Cu1 Cu2 O1 . . . . 36.2(2) ?
O2 Cu1 Cu2 O1 . . . . -154.57(18) ?
Cl1 Cu1 Cu2 O1 . . . . -76.86(13) ?
N3 Cu1 Cu2 O2 . . . . -38.75(18) ?
O1 Cu1 Cu2 O2 . . . . 154.57(18) ?
N4 Cu1 Cu2 O2 . . . . -169.3(2) ?
Cl1 Cu1 Cu2 O2 . . . . 77.71(13) ?
N3 Cu1 Cu2 N2 . . . . -45.7(2) ?
O1 Cu1 Cu2 N2 . . . . 147.61(19) ?
N4 Cu1 Cu2 N2 . . . . -176.2(2) ?
O2 Cu1 Cu2 N2 . . . . -6.96(18) ?
Cl1 Cu1 Cu2 N2 . . . . 70.75(14) ?
N3 Cu1 Cu2 N1 . . . . 169.07(18) ?
O1 Cu1 Cu2 N1 . . . . 2.38(18) ?
N4 Cu1 Cu2 N1 . . . . 38.6(2) ?
O2 Cu1 Cu2 N1 . . . . -152.19(17) ?
Cl1 Cu1 Cu2 N1 . . . . -74.48(13) ?
N3 Cu1 Cu2 Cl2 . . . . 62.80(14) ?
O1 Cu1 Cu2 Cl2 . . . . -103.89(13) ?
N4 Cu1 Cu2 Cl2 . . . . -67.72(16) ?
O2 Cu1 Cu2 Cl2 . . . . 101.54(13) ?
Cl1 Cu1 Cu2 Cl2 . . . . 179.25(4) ?
C9 C8 N1 C22 . . . . -139.9(3) ?
C9 C8 N1 C7 . . . . 96.4(4) ?
C9 C8 N1 Cu2 . . . . -17.3(4) ?
C23 C22 N1 C8 . . . . -60.1(5) ?
C23 C22 N1 C7 . . . . 61.8(5) ?
C23 C22 N1 Cu2 . . . . -178.1(3) ?
C6 C7 N1 C8 . . . . -179.5(3) ?
C6 C7 N1 C22 . . . . 57.6(4) ?
C6 C7 N1 Cu2 . . . . -66.3(3) ?
O1 Cu2 N1 C8 . . . . 147.6(3) ?
O2 Cu2 N1 C8 . . . . 82.3(4) ?
N2 Cu2 N1 C8 . . . . -9.9(3) ?
Cl2 Cu2 N1 C8 . . . . -113.6(3) ?
Cu1 Cu2 N1 C8 . . . . 146.1(2) ?
O1 Cu2 N1 C22 . . . . -91.3(3) ?
O2 Cu2 N1 C22 . . . . -156.6(3) ?
N2 Cu2 N1 C22 . . . . 111.2(3) ?
Cl2 Cu2 N1 C22 . . . . 7.5(3) ?
Cu1 Cu2 N1 C22 . . . . -92.9(3) ?
O1 Cu2 N1 C7 . . . . 32.0(2) ?
O2 Cu2 N1 C7 . . . . -33.3(5) ?
N2 Cu2 N1 C7 . . . . -125.4(2) ?
Cl2 Cu2 N1 C7 . . . . 130.9(2) ?
Cu1 Cu2 N1 C7 . . . . 30.5(3) ?
C8 C9 N2 C10 . . . . -170.1(3) ?
C8 C9 N2 C27 . . . . 68.9(4) ?
C8 C9 N2 Cu2 . . . . -54.2(3) ?
C12 C10 N2 C9 . . . . 162.6(3) ?
C12 C10 N2 C27 . . . . -73.3(4) ?
C12 C10 N2 Cu2 . . . . 53.8(4) ?
C28 C27 N2 C9 . . . . 48.9(5) ?
C28 C27 N2 C10 . . . . -73.5(4) ?
C28 C27 N2 Cu2 . . . . 162.5(3) ?
O1 Cu2 N2 C9 . . . . -57.1(4) ?
O2 Cu2 N2 C9 . . . . -125.3(2) ?
N1 Cu2 N2 C9 . . . . 34.9(2) ?
Cl2 Cu2 N2 C9 . . . . 137.1(2) ?
Cu1 Cu2 N2 C9 . . . . -120.8(2) ?
O1 Cu2 N2 C10 . . . . 58.9(4) ?
O2 Cu2 N2 C10 . . . . -9.3(3) ?
N1 Cu2 N2 C10 . . . . 150.9(3) ?
Cl2 Cu2 N2 C10 . . . . -106.9(2) ?
Cu1 Cu2 N2 C10 . . . . -4.8(3) ?
O1 Cu2 N2 C27 . . . . -178.5(3) ?
O2 Cu2 N2 C27 . . . . 113.4(3) ?
N1 Cu2 N2 C27 . . . . -86.4(3) ?
Cl2 Cu2 N2 C27 . . . . 15.8(3) ?
Cu1 Cu2 N2 C27 . . . . 117.9(2) ?
C16 C17 N3 C18 . . . . -167.2(4) ?
C16 C17 N3 Cu1 . . . . -1.0(7) ?
C19 C18 N3 C17 . . . . -170.1(5) ?
C19 C18 N3 Cu1 . . . . 23.1(7) ?
O1 Cu1 N3 C17 . . . . 50.6(7) ?
N4 Cu1 N3 C17 . . . . 162.6(4) ?
O2 Cu1 N3 C17 . . . . -1.8(4) ?
Cl1 Cu1 N3 C17 . . . . -97.7(4) ?
Cu2 Cu1 N3 C17 . . . . 22.5(5) ?
O1 Cu1 N3 C18 . . . . -144.3(4) ?
N4 Cu1 N3 C18 . . . . -32.4(4) ?
O2 Cu1 N3 C18 . . . . 163.2(4) ?
Cl1 Cu1 N3 C18 . . . . 67.4(4) ?
Cu2 Cu1 N3 C18 . . . . -172.5(3) ?
C2 C21 N4 C20 . . . . -172.4(5) ?
C2 C21 N4 Cu1 . . . . -1.7(8) ?
C19 C20 N4 C21 . . . . -140.0(5) ?
C19 C20 N4 Cu1 . . . . 48.6(6) ?
N3 Cu1 N4 C21 . . . . -172.5(4) ?
O1 Cu1 N4 C21 . . . . -9.0(4) ?
O2 Cu1 N4 C21 . . . . -54.5(8) ?
Cl1 Cu1 N4 C21 . . . . 86.8(4) ?
Cu2 Cu1 N4 C21 . . . . -30.8(5) ?
N3 Cu1 N4 C20 . . . . -1.5(4) ?
O1 Cu1 N4 C20 . . . . 161.9(4) ?
O2 Cu1 N4 C20 . . . . 116.5(5) ?
Cl1 Cu1 N4 C20 . . . . -102.2(4) ?
Cu2 Cu1 N4 C20 . . . . 140.2(3) ?
C6 C1 O1 Cu2 . . . . -31.0(5) ?
C2 C1 O1 Cu2 . . . . 150.7(3) ?
C6 C1 O1 Cu1 . . . . 164.7(3) ?
C2 C1 O1 Cu1 . . . . -13.6(5) ?
O2 Cu2 O1 C1 . . . . 175.7(3) ?
N2 Cu2 O1 C1 . . . . 104.5(4) ?
N1 Cu2 O1 C1 . . . . 14.0(3) ?
Cl2 Cu2 O1 C1 . . . . -89.5(3) ?
Cu1 Cu2 O1 C1 . . . . -167.8(4) ?
O2 Cu2 O1 Cu1 . . . . -16.57(11) ?
N2 Cu2 O1 Cu1 . . . . -87.8(3) ?
N1 Cu2 O1 Cu1 . . . . -178.28(13) ?
Cl2 Cu2 O1 Cu1 . . . . 78.29(11) ?
N3 Cu1 O1 C1 . . . . 129.9(5) ?
N4 Cu1 O1 C1 . . . . 17.0(3) ?
O2 Cu1 O1 C1 . . . . -175.9(3) ?
Cl1 Cu1 O1 C1 . . . . -81.5(3) ?
Cu2 Cu1 O1 C1 . . . . 167.4(4) ?
N3 Cu1 O1 Cu2 . . . . -37.4(5) ?
N4 Cu1 O1 Cu2 . . . . -150.37(17) ?
O2 Cu1 O1 Cu2 . . . . 16.78(12) ?
Cl1 Cu1 O1 Cu2 . . . . 111.19(10) ?
C16 C11 O2 Cu1 . . . . -1.7(5) ?
C12 C11 O2 Cu1 . . . . 176.8(3) ?
C16 C11 O2 Cu2 . . . . -140.9(3) ?
C12 C11 O2 Cu2 . . . . 37.6(5) ?
N3 Cu1 O2 C11 . . . . 3.2(3) ?
O1 Cu1 O2 C11 . . . . -162.4(3) ?
N4 Cu1 O2 C11 . . . . -115.5(5) ?
Cl1 Cu1 O2 C11 . . . . 102.9(3) ?
Cu2 Cu1 O2 C11 . . . . -146.3(4) ?
N3 Cu1 O2 Cu2 . . . . 149.55(15) ?
O1 Cu1 O2 Cu2 . . . . -16.04(12) ?
N4 Cu1 O2 Cu2 . . . . 30.8(5) ?
Cl1 Cu1 O2 Cu2 . . . . -110.75(9) ?
O1 Cu2 O2 C11 . . . . 165.5(3) ?
N2 Cu2 O2 C11 . . . . -35.8(3) ?
N1 Cu2 O2 C11 . . . . -126.5(4) ?
Cl2 Cu2 O2 C11 . . . . 69.0(3) ?
Cu1 Cu2 O2 C11 . . . . 149.2(3) ?
O1 Cu2 O2 Cu1 . . . . 16.31(12) ?
N2 Cu2 O2 Cu1 . . . . 175.03(13) ?
N1 Cu2 O2 Cu1 . . . . 84.2(3) ?
Cl2 Cu2 O2 Cu1 . . . . -80.21(10) ?
C24 C23 O3 C26 . . . . -3.2(5) ?
C22 C23 O3 C26 . . . . 177.4(4) ?
C25 C26 O3 C23 . . . . 1.1(5) ?
C29 C28 O4 C31 . . . . 1.4(5) ?
C27 C28 O4 C31 . . . . 177.6(4) ?
C30 C31 O4 C28 . . . . -4.5(6) ?
